data_7057712
loop_
_publ_author_name
'Das, Manisha'
'Herchel, Radovan'
'Tr\'avn\'i\<cek, Zden\<ek'
'Bertolasi, Valerio'
'Ray, Debashis'

_publ_section_title
;
 Anion coordination directed synthesis patterns for [Ni4] aggregates:
 structural changes for thiocyanate coordination and ligand arm hydrolysis
;
_journal_issue 20
_journal_name_full 'New Journal of Chemistry'
_journal_page_first 16717
_journal_paper_doi 10.1039/C8NJ03269F
_journal_volume 42
_journal_year 2018
_chemical_formula_moiety 'C36 H52 N6 Ni4 O12 S2, Cl2, H2 O, C H4 O'
_chemical_formula_sum 'C37 H58 Cl2 N6 Ni4 O14 S2'
_chemical_formula_weight 1180.75
_space_group_crystal_system triclinic
_space_group_IT_number 2
_space_group_name_Hall '-P 1'
_space_group_name_H-M_alt 'P -1'
_symmetry_space_group_name_Hall '-P 1'
_symmetry_space_group_name_H-M 'P -1'
_atom_sites_solution_hydrogens mixed
_audit_creation_method SHELXL-2014/6
_audit_update_record
;
2018-04-05 deposited with the CCDC.
2018-09-04 downloaded from the CCDC.
;
_cell_angle_alpha 89.9710(17)
_cell_angle_beta 74.6770(15)
_cell_angle_gamma 64.9690(12)
_cell_formula_units_Z 2
_cell_length_a 11.8297(4)
_cell_length_b 13.0777(5)
_cell_length_c 19.8873(5)
_cell_measurement_reflns_used 31349
_cell_measurement_temperature 295
_cell_measurement_theta_max 30.00
_cell_measurement_theta_min 2.50
_cell_volume 2666.71(16)
_computing_cell_refinement 'Denzo SMN (Otwinowski & Minor, 1997)'
_computing_data_collection 'COLLECT (Nonius, 1998)'
_computing_data_reduction 'Denzo SMN (Otwinowski & Minor, 1997)'
_computing_molecular_graphics 'ORTEP III (Burnett & Johnson, 1996)'
_computing_publication_material 'SHELXL-2014/6 (Sheldrick, 2014), PARST (Nardelli, 1995), PLATON (Spek, 2009)'
_computing_structure_refinement 'SHELXL-2014/6 (Sheldrick, 2014)'
_computing_structure_solution 'SIR97 (Altomare et al., 1999)'
_diffrn_ambient_temperature 295
_diffrn_measured_fraction_theta_full 0.985
_diffrn_measured_fraction_theta_max 0.983
_diffrn_measurement_device_type 'Nonius Kappa CCD'
_diffrn_measurement_method '\f scans and \w scans'
_diffrn_radiation_type MoK\a
_diffrn_radiation_wavelength 0.71073
_diffrn_reflns_av_R_equivalents 0.0642
_diffrn_reflns_av_unetI/netI 0.0498
_diffrn_reflns_Laue_measured_fraction_full 0.985
_diffrn_reflns_Laue_measured_fraction_max 0.983
_diffrn_reflns_limit_h_max 16
_diffrn_reflns_limit_h_min -16
_diffrn_reflns_limit_k_max 18
_diffrn_reflns_limit_k_min -18
_diffrn_reflns_limit_l_max 27
_diffrn_reflns_limit_l_min -27
_diffrn_reflns_number 31349
_diffrn_reflns_point_group_measured_fraction_full 0.985
_diffrn_reflns_point_group_measured_fraction_max 0.983
_diffrn_reflns_theta_full 25.242
_diffrn_reflns_theta_max 30.056
_diffrn_reflns_theta_min 2.516
_diffrn_source 'fine-focus sealed tube'
_exptl_absorpt_coefficient_mu 1.630
_exptl_absorpt_correction_T_max 0.829
_exptl_absorpt_correction_T_min 0.629
_exptl_absorpt_correction_type multi-scan
_exptl_crystal_colour green
_exptl_crystal_density_diffrn 1.470
_exptl_crystal_description prismatic
_exptl_crystal_F_000 1224
_exptl_crystal_size_max 0.43
_exptl_crystal_size_mid 0.19
_exptl_crystal_size_min 0.12
_refine_diff_density_max 1.294
_refine_diff_density_min -0.720
_refine_diff_density_rms 0.126
_refine_ls_extinction_method none
_refine_ls_goodness_of_fit_ref 1.059
_refine_ls_hydrogen_treatment constr
_refine_ls_matrix_type full
_refine_ls_number_parameters 602
_refine_ls_number_reflns 15385
_refine_ls_number_restraints 0
_refine_ls_restrained_S_all 1.059
_refine_ls_R_factor_all 0.0909
_refine_ls_R_factor_gt 0.0676
_refine_ls_shift/su_max 0.001
_refine_ls_shift/su_mean 0.000
_refine_ls_structure_factor_coef Fsqd
_refine_ls_weighting_details 'w=1/[\s^2^(Fo^2^)+(0.1220P)^2^+2.8463P] where P=(Fo^2^+2Fc^2^)/3'
_refine_ls_weighting_scheme calc
_refine_ls_wR_factor_gt 0.1950
_refine_ls_wR_factor_ref 0.2220
_reflns_Friedel_coverage 0.000
_reflns_number_gt 11442
_reflns_number_total 15385
_reflns_threshold_expression 'I > 2\s(I)'
_cod_data_source_file c8nj03269f2.cif
_cod_data_source_block Complex3b
_cod_depositor_comments 'Adding full bibliography for 7057712--7057715.cif.'
_cod_original_cell_volume 2666.71(15)
_cod_database_code 7057712
_shelx_space_group_comment
;
The symmetry employed for this shelxl refinement is uniquely defined
by the following loop, which should always be used as a source of
symmetry information in preference to the above space-group names.
They are only intended as comments.
;
_shelxl_version_number 2014/6

loop_
_space_group_symop_operation_xyz
'x, y, z'
'-x, -y, -z'

loop_
_atom_site_label
_atom_site_type_symbol
_atom_site_fract_x
_atom_site_fract_y
_atom_site_fract_z
_atom_site_U_iso_or_equiv
_atom_site_adp_type
_atom_site_occupancy
_atom_site_site_symmetry_order
_atom_site_calc_flag
_atom_site_refinement_flags_posn
_atom_site_refinement_flags_adp
_atom_site_refinement_flags_occupancy
_atom_site_disorder_assembly
_atom_site_disorder_group
Ni1 Ni 0.63428(4) 0.39364(4) -0.01476(2) 0.03968(12) Uani 1 1 d . . . . .
Ni2 Ni 0.45495(5) 0.47248(4) 0.13594(2) 0.03999(12) Uani 1 1 d . . . . .
O1A O 0.5531(3) 0.3308(2) 0.06749(13) 0.0445(5) Uani 1 1 d . . . . .
C1A C 0.5546(4) 0.2307(3) 0.0735(2) 0.0448(7) Uani 1 1 d . . . . .
C2A C 0.4806(4) 0.2085(4) 0.1362(2) 0.0519(9) Uani 1 1 d . . . . .
C3A C 0.4863(6) 0.0999(4) 0.1405(3) 0.0637(12) Uani 1 1 d . . . . .
H3A H 0.4368 0.0870 0.1814 0.076 Uiso 1 1 calc R U . . .
C4A C 0.5623(6) 0.0104(4) 0.0866(3) 0.0705(14) Uani 1 1 d . . . . .
C5A C 0.6323(6) 0.0325(4) 0.0265(3) 0.0661(12) Uani 1 1 d . . . . .
H5A H 0.6837 -0.0265 -0.0102 0.079 Uiso 1 1 calc R U . . .
C6A C 0.6304(4) 0.1401(3) 0.0173(2) 0.0537(9) Uani 1 1 d . . . . .
C7A C 0.5695(8) -0.1077(5) 0.0949(4) 0.096(2) Uani 1 1 d . . . . .
H7A1 H 0.5831 -0.1451 0.0499 0.144 Uiso 1 1 calc R U . . .
H7A2 H 0.4894 -0.1012 0.1267 0.144 Uiso 1 1 calc R U . . .
H7A3 H 0.6407 -0.1514 0.1132 0.144 Uiso 1 1 calc R U . . .
C8A C 0.7049(5) 0.1513(4) -0.0511(3) 0.0591(10) Uani 1 1 d . . . . .
H8A H 0.7482 0.0865 -0.0840 0.071 Uiso 1 1 calc R U . . .
O2A O 0.7175(4) 0.2388(3) -0.07086(19) 0.0701(9) Uani 1 1 d . . . . .
C9A C 0.4002(4) 0.2900(4) 0.1982(2) 0.0542(9) Uani 1 1 d . . . . .
H9A H 0.3554 0.2649 0.2349 0.065 Uiso 1 1 calc R U . . .
N1A N 0.3833(3) 0.3923(3) 0.20855(17) 0.0494(7) Uani 1 1 d . . . . .
C10A C 0.2966(5) 0.4656(4) 0.2759(2) 0.0619(11) Uani 1 1 d . . . . .
C11A C 0.2302(5) 0.5873(5) 0.2573(3) 0.0694(13) Uani 1 1 d . . . . .
H11A H 0.1621 0.5929 0.2369 0.083 Uiso 1 1 calc R U . . .
H11B H 0.1899 0.6410 0.2998 0.083 Uiso 1 1 calc R U . . .
O3A O 0.3221(3) 0.6157(3) 0.20874(16) 0.0595(7) Uani 1 1 d . . . . .
H3A1 H 0.3228 0.6865 0.2094 0.071 Uiso 1 1 calc R U . . .
C12A C 0.3812(6) 0.4646(5) 0.3223(2) 0.0674(12) Uani 1 1 d . . . . .
H12A H 0.4436 0.4919 0.2979 0.081 Uiso 1 1 calc R U . . .
H12B H 0.3265 0.5160 0.3652 0.081 Uiso 1 1 calc R U . . .
O4A O 0.4499(4) 0.3532(3) 0.33965(17) 0.0762(10) Uani 1 1 d . . . . .
H4A H 0.5282 0.3359 0.3072 0.091 Uiso 1 1 d . U . . .
C13A C 0.1903(6) 0.4334(6) 0.3156(3) 0.0890(18) Uani 1 1 d . . . . .
H13A H 0.1548 0.4119 0.2829 0.133 Uiso 1 1 calc R U . . .
H13B H 0.1224 0.4972 0.3483 0.133 Uiso 1 1 calc R U . . .
H13C H 0.2265 0.3706 0.3407 0.133 Uiso 1 1 calc R U . . .
C14A C 0.6861(5) 0.5262(4) 0.1111(3) 0.0595(11) Uani 1 1 d . . . . .
N2A N 0.6115(4) 0.4733(3) 0.16698(18) 0.0533(8) Uani 1 1 d . . . . .
H2A1 H 0.5816 0.5142 0.2090 0.064 Uiso 1 1 calc R U . . .
H2A2 H 0.6658 0.4026 0.1703 0.064 Uiso 1 1 calc R U . . .
C15A C 0.8054(5) 0.4320(5) 0.0636(3) 0.0651(11) Uani 1 1 d . . . . .
H15A H 0.8488 0.4653 0.0284 0.078 Uiso 1 1 calc R U . . .
H15B H 0.8643 0.3933 0.0910 0.078 Uiso 1 1 calc R U . . .
O5A O 0.7855(3) 0.3518(3) 0.02938(17) 0.0628(8) Uani 1 1 d . . . . .
H5A1 H 0.8428 0.2754 0.0261 0.075 Uiso 1 1 calc R U . . .
C16A C 0.5877(4) 0.6014(3) 0.0732(2) 0.0447(7) Uani 1 1 d . . . . .
H16A H 0.5241 0.6706 0.1040 0.054 Uiso 1 1 calc R U . . .
H16B H 0.6332 0.6225 0.0316 0.054 Uiso 1 1 calc R U . . .
O6A O 0.5237(2) 0.5414(2) 0.05385(12) 0.0375(5) Uani 1 1 d . . . . .
C17A C 0.7276(6) 0.5998(5) 0.1487(3) 0.0783(15) Uani 1 1 d . . . . .
H17A H 0.7808 0.5548 0.1766 0.117 Uiso 1 1 calc R U . . .
H17B H 0.6516 0.6619 0.1785 0.117 Uiso 1 1 calc R U . . .
H17C H 0.7766 0.6290 0.1146 0.117 Uiso 1 1 calc R U . . .
N3A N 0.2859(3) 0.5218(3) 0.08963(18) 0.0513(7) Uani 1 1 d . . . . .
C18A C 0.2145(4) 0.4810(4) 0.1027(3) 0.0596(10) Uani 1 1 d . . . . .
S1A S 0.11362(19) 0.42468(19) 0.12427(14) 0.1112(7) Uani 1 1 d . . . . .
Ni3 Ni 0.55723(5) -0.03687(5) 0.56258(2) 0.04923(14) Uani 1 1 d . . . . .
Ni4 Ni 0.43161(5) 0.21760(5) 0.54694(2) 0.04634(14) Uani 1 1 d . . . . .
O1B O 0.4181(3) 0.1129(3) 0.61864(13) 0.0508(6) Uani 1 1 d . . . . .
C1B C 0.3336(4) 0.1351(3) 0.68116(17) 0.0444(7) Uani 1 1 d . . . . .
C2B C 0.2374(4) 0.2468(4) 0.70881(18) 0.0475(8) Uani 1 1 d . . . . .
C3B C 0.1474(4) 0.2672(4) 0.7758(2) 0.0551(9) Uani 1 1 d . . . . .
H3B H 0.0839 0.3411 0.7928 0.066 Uiso 1 1 calc R U . . .
C4B C 0.1499(5) 0.1818(5) 0.8169(2) 0.0619(11) Uani 1 1 d . . . . .
C5B C 0.2440(5) 0.0736(5) 0.7898(2) 0.0591(10) Uani 1 1 d . . . . .
H5B H 0.2471 0.0152 0.8171 0.071 Uiso 1 1 calc R U . . .
C6B C 0.3358(4) 0.0460(4) 0.72326(19) 0.0500(8) Uani 1 1 d . . . . .
C7B C 0.0548(6) 0.2080(6) 0.8907(3) 0.0899(19) Uani 1 1 d . . . . .
H7B1 H 0.0030 0.1674 0.8931 0.135 Uiso 1 1 calc R U . . .
H7B2 H -0.0011 0.2882 0.9009 0.135 Uiso 1 1 calc R U . . .
H7B3 H 0.1029 0.1848 0.9245 0.135 Uiso 1 1 calc R U . . .
C8B C 0.4291(5) -0.0722(4) 0.7025(2) 0.0595(10) Uani 1 1 d . . . . .
H8B H 0.4204 -0.1222 0.7346 0.071 Uiso 1 1 calc R U . . .
O2B O 0.5210(4) -0.1156(4) 0.64594(19) 0.0794(11) Uani 1 1 d . . . . .
C9B C 0.2235(4) 0.3482(4) 0.6741(2) 0.0514(9) Uani 1 1 d . . . . .
H9B H 0.1563 0.4168 0.6984 0.062 Uiso 1 1 calc R U . . .
N1B N 0.2936(3) 0.3532(3) 0.61412(16) 0.0475(7) Uani 1 1 d . . . . .
C10B C 0.2692(5) 0.4667(4) 0.5898(2) 0.0534(9) Uani 1 1 d . . . . .
C11B C 0.3019(5) 0.4473(4) 0.5098(2) 0.0627(11) Uani 1 1 d . . . . .
H11C H 0.2322 0.4389 0.4972 0.075 Uiso 1 1 calc R U . . .
H11D H 0.3097 0.5126 0.4899 0.075 Uiso 1 1 calc R U . . .
O3B O 0.4210(3) 0.3478(3) 0.48186(15) 0.0623(8) Uani 1 1 d . . . . .
H3B1 H 0.4852 0.3409 0.4408 0.075 Uiso 1 1 calc R U . . .
C12B C 0.3658(6) 0.5021(5) 0.6092(3) 0.0692(12) Uani 1 1 d . . . A 1
H12C H 0.3500 0.5072 0.6598 0.083 Uiso 1 1 calc R U . A 1
H12D H 0.4539 0.4439 0.5878 0.083 Uiso 1 1 calc R U . A 1
O4B1 O 0.3559(8) 0.6073(6) 0.5873(4) 0.0728(18) Uani 0.5 1 d . . P A 1
H4B1 H 0.4089 0.6230 0.5987 0.109 Uiso 0.5 1 calc R U P A 1
O4B2 O 0.3321(14) 0.5183(11) 0.6865(6) 0.121(4) Uani 0.5 1 d . . P B 2
H4B2 H 0.2715 0.5046 0.7015 0.182 Uiso 0.5 1 d . U P C 2
C13B C 0.1299(6) 0.5579(5) 0.6182(3) 0.0747(14) Uani 1 1 d . . . . .
H13D H 0.0712 0.5290 0.6109 0.112 Uiso 1 1 calc R U . . .
H13E H 0.1194 0.6235 0.5941 0.112 Uiso 1 1 calc R U . . .
H13F H 0.1110 0.5788 0.6675 0.112 Uiso 1 1 calc R U . . .
C14B C 0.7302(5) 0.1068(5) 0.5064(3) 0.0671(12) Uani 1 1 d . . . . .
N2B N 0.6033(6) 0.2190(5) 0.5562(4) 0.0971(18) Uani 1 1 d . . . . .
H2B1 H 0.6074 0.2825 0.5426 0.117 Uiso 1 1 calc R U . . .
H2B2 H 0.6040 0.2170 0.6009 0.117 Uiso 1 1 calc R U . . .
C15B C 0.7766(7) 0.0268(6) 0.5532(3) 0.0850(16) Uani 1 1 d . . . . .
H15C H 0.8504 -0.0406 0.5253 0.102 Uiso 1 1 calc R U . . .
H15D H 0.8085 0.0595 0.5833 0.102 Uiso 1 1 calc R U . . .
O5B O 0.6917(4) -0.0060(4) 0.5944(2) 0.0867(12) Uani 1 1 d . . . . .
H5B1 H 0.6941 -0.0153 0.6404 0.104 Uiso 1 1 calc R U . . .
C16B C 0.6813(4) 0.0684(4) 0.4521(2) 0.0534(9) Uani 1 1 d . . . . .
H16C H 0.6713 0.1196 0.4164 0.064 Uiso 1 1 calc R U . . .
H16D H 0.7441 -0.0075 0.4292 0.064 Uiso 1 1 calc R U . . .
O6B O 0.5608(3) 0.0683(3) 0.48554(13) 0.0498(6) Uani 1 1 d . . . . .
C17B C 0.8368(7) 0.1436(8) 0.4662(4) 0.105(2) Uani 1 1 d . . . . .
H17D H 0.8623 0.1760 0.4994 0.158 Uiso 1 1 calc R U . . .
H17E H 0.8022 0.1990 0.4363 0.158 Uiso 1 1 calc R U . . .
H17F H 0.9113 0.0783 0.4380 0.158 Uiso 1 1 calc R U . . .
N3B N 0.2936(4) 0.1881(3) 0.5036(2) 0.0583(9) Uani 1 1 d . . . . .
C18B C 0.1805(5) 0.2364(4) 0.5184(3) 0.0642(11) Uani 1 1 d . . . . .
S1B S 0.02436(17) 0.3021(2) 0.53940(18) 0.1460(12) Uani 1 1 d . . . . .
Cl1 Cl 0.7381(2) 0.25065(18) 0.26028(11) 0.1104(6) Uani 1 1 d . . . . .
Cl2 Cl 0.3945(3) 0.7660(3) 0.28140(11) 0.1416(10) Uani 1 1 d . . . . .
O1W O 0.8660(10) 0.1672(6) 0.1011(4) 0.169(3) Uani 1 1 d . . . . .
H1W H 0.8240 0.1681 0.1528 0.202 Uiso 1 1 d . U . . .
H2W H 0.9535 0.0919 0.0823 0.202 Uiso 1 1 d . U . . .
C1 C 0.0235(14) 0.9170(16) 0.2847(9) 0.226(9) Uani 1 1 d . . . . .
H1A H 0.0454 0.9064 0.3282 0.339 Uiso 1 1 calc R U . . .
H1B H -0.0074 0.8630 0.2755 0.339 Uiso 1 1 calc R U . . .
H1C H -0.0434 0.9928 0.2880 0.339 Uiso 1 1 calc R U . . .
O1 O 0.1385(17) 0.9003(12) 0.2279(7) 0.320(10) Uani 1 1 d . . . . .
H1 H 0.1593 0.8442 0.2005 0.480 Uiso 1 1 calc R U . . .

loop_
_atom_site_aniso_label
_atom_site_aniso_U_11
_atom_site_aniso_U_22
_atom_site_aniso_U_33
_atom_site_aniso_U_23
_atom_site_aniso_U_13
_atom_site_aniso_U_12
Ni1 0.0370(2) 0.0416(2) 0.0369(2) 0.00542(16) -0.01032(17) -0.01419(18)
Ni2 0.0430(2) 0.0419(2) 0.0349(2) 0.00572(16) -0.00899(17) -0.01982(19)
O1A 0.0522(15) 0.0375(12) 0.0420(12) 0.0064(10) -0.0097(11) -0.0204(11)
C1A 0.0461(19) 0.0400(17) 0.0518(19) 0.0111(14) -0.0221(15) -0.0176(15)
C2A 0.064(2) 0.051(2) 0.056(2) 0.0171(17) -0.0276(19) -0.0335(19)
C3A 0.086(3) 0.063(3) 0.073(3) 0.030(2) -0.042(3) -0.049(3)
C4A 0.103(4) 0.051(2) 0.088(3) 0.025(2) -0.056(3) -0.045(3)
C5A 0.084(3) 0.040(2) 0.082(3) 0.003(2) -0.041(3) -0.024(2)
C6A 0.060(2) 0.0381(18) 0.064(2) 0.0058(16) -0.028(2) -0.0162(17)
C7A 0.146(6) 0.060(3) 0.120(5) 0.028(3) -0.068(5) -0.062(4)
C8A 0.060(2) 0.041(2) 0.063(2) -0.0054(17) -0.017(2) -0.0101(18)
O2A 0.067(2) 0.063(2) 0.0632(19) -0.0019(15) -0.0151(16) -0.0151(16)
C9A 0.058(2) 0.062(2) 0.053(2) 0.0229(18) -0.0168(18) -0.035(2)
N1A 0.0467(17) 0.0590(19) 0.0415(15) 0.0127(14) -0.0095(13) -0.0241(15)
C10A 0.058(2) 0.072(3) 0.044(2) 0.0077(19) 0.0009(17) -0.027(2)
C11A 0.059(3) 0.075(3) 0.050(2) 0.002(2) 0.0012(19) -0.017(2)
O3A 0.0629(18) 0.0486(15) 0.0488(15) 0.0027(12) -0.0040(13) -0.0147(14)
C12A 0.084(3) 0.072(3) 0.040(2) 0.0143(19) -0.012(2) -0.033(3)
O4A 0.091(3) 0.077(2) 0.0452(16) 0.0190(16) -0.0117(17) -0.028(2)
C13A 0.077(4) 0.106(5) 0.072(3) 0.011(3) 0.014(3) -0.050(3)
C14A 0.061(3) 0.052(2) 0.080(3) 0.010(2) -0.039(2) -0.029(2)
N2A 0.0556(19) 0.062(2) 0.0431(16) 0.0004(14) -0.0189(14) -0.0233(16)
C15A 0.056(3) 0.073(3) 0.069(3) 0.009(2) -0.020(2) -0.029(2)
O5A 0.0475(16) 0.075(2) 0.0589(17) 0.0069(15) -0.0221(13) -0.0167(15)
C16A 0.0484(19) 0.0411(17) 0.0498(19) 0.0032(14) -0.0186(15) -0.0218(15)
O6A 0.0389(12) 0.0402(12) 0.0379(11) 0.0076(9) -0.0141(9) -0.0197(10)
C17A 0.086(4) 0.081(4) 0.092(4) 0.006(3) -0.045(3) -0.049(3)
N3A 0.0474(17) 0.061(2) 0.0474(17) 0.0101(14) -0.0112(14) -0.0273(16)
C18A 0.043(2) 0.064(3) 0.070(3) 0.012(2) -0.0181(19) -0.0219(19)
S1A 0.0818(11) 0.1188(15) 0.166(2) 0.0332(14) -0.0385(12) -0.0728(11)
Ni3 0.0433(3) 0.0609(3) 0.0334(2) 0.00291(19) -0.00951(18) -0.0145(2)
Ni4 0.0465(3) 0.0594(3) 0.0311(2) 0.00382(19) -0.00473(18) -0.0252(2)
O1B 0.0511(15) 0.0559(15) 0.0326(11) 0.0056(10) -0.0029(10) -0.0171(12)
C1B 0.0417(17) 0.061(2) 0.0297(14) 0.0034(14) -0.0080(12) -0.0233(16)
C2B 0.0472(19) 0.062(2) 0.0322(15) 0.0024(14) -0.0038(13) -0.0271(17)
C3B 0.048(2) 0.068(3) 0.0414(18) -0.0001(17) 0.0020(15) -0.0271(19)
C4B 0.053(2) 0.086(3) 0.0405(19) 0.0055(19) 0.0007(16) -0.033(2)
C5B 0.060(2) 0.081(3) 0.0414(19) 0.0165(19) -0.0090(17) -0.038(2)
C6B 0.052(2) 0.067(2) 0.0359(16) 0.0115(16) -0.0132(15) -0.0303(19)
C7B 0.079(4) 0.112(5) 0.056(3) 0.014(3) 0.016(3) -0.041(4)
C8B 0.069(3) 0.067(3) 0.0387(18) 0.0149(17) -0.0156(18) -0.027(2)
O2B 0.086(3) 0.083(3) 0.0525(18) 0.0142(17) -0.0197(17) -0.021(2)
C9B 0.054(2) 0.055(2) 0.0374(17) -0.0030(15) -0.0029(15) -0.0239(18)
N1B 0.0525(18) 0.0527(18) 0.0366(14) 0.0019(12) -0.0071(13) -0.0261(15)
C10B 0.063(2) 0.055(2) 0.0392(17) 0.0066(15) -0.0092(16) -0.0274(19)
C11B 0.076(3) 0.063(3) 0.045(2) 0.0124(18) -0.016(2) -0.027(2)
O3B 0.068(2) 0.0669(19) 0.0388(13) 0.0103(13) -0.0013(13) -0.0257(16)
C12B 0.081(3) 0.070(3) 0.062(3) 0.007(2) -0.015(2) -0.042(3)
O4B1 0.088(5) 0.064(4) 0.076(4) 0.013(3) -0.019(4) -0.045(4)
O4B2 0.191(12) 0.151(10) 0.087(6) 0.027(6) -0.070(7) -0.116(10)
C13B 0.073(3) 0.064(3) 0.067(3) 0.006(2) -0.005(2) -0.021(2)
C14B 0.048(2) 0.089(3) 0.061(3) -0.007(2) 0.0000(19) -0.037(2)
N2B 0.095(4) 0.112(4) 0.136(5) 0.055(4) -0.069(4) -0.072(4)
C15B 0.088(4) 0.083(4) 0.076(4) 0.002(3) -0.030(3) -0.026(3)
O5B 0.076(3) 0.108(3) 0.084(3) 0.007(2) -0.036(2) -0.039(2)
C16B 0.046(2) 0.066(2) 0.0426(18) 0.0042(17) -0.0018(15) -0.0254(18)
O6B 0.0392(13) 0.0691(18) 0.0338(11) 0.0041(11) -0.0051(10) -0.0203(12)
C17B 0.086(5) 0.136(7) 0.109(5) 0.010(5) -0.016(4) -0.070(5)
N3B 0.050(2) 0.062(2) 0.0534(19) 0.0011(16) -0.0131(15) -0.0167(17)
C18B 0.052(2) 0.066(3) 0.065(3) -0.007(2) -0.019(2) -0.017(2)
S1B 0.0494(8) 0.1353(19) 0.209(3) -0.0568(19) -0.0338(12) -0.0016(10)
Cl1 0.1036(13) 0.1018(13) 0.1027(13) 0.0062(10) -0.0136(10) -0.0335(11)
Cl2 0.1336(18) 0.205(3) 0.0862(12) -0.0417(15) -0.0274(12) -0.0770(18)
O1W 0.236(9) 0.124(5) 0.143(6) 0.039(4) -0.085(6) -0.059(6)
C1 0.143(12) 0.28(2) 0.221(17) -0.099(15) -0.005(11) -0.085(13)
O1 0.314(17) 0.274(15) 0.171(10) -0.048(10) -0.078(11) 0.060(13)

loop_
_atom_type_symbol
_atom_type_description
_atom_type_scat_dispersion_real
_atom_type_scat_dispersion_imag
_atom_type_scat_source
Ni Ni 0.3393 1.1124 'International Tables Vol C Tables 4.2.6.8 and 6.1.1.4'
C C 0.0033 0.0016 'International Tables Vol C Tables 4.2.6.8 and 6.1.1.4'
H H 0.0000 0.0000 'International Tables Vol C Tables 4.2.6.8 and 6.1.1.4'
N N 0.0061 0.0033 'International Tables Vol C Tables 4.2.6.8 and 6.1.1.4'
O O 0.0106 0.0060 'International Tables Vol C Tables 4.2.6.8 and 6.1.1.4'
S S 0.1246 0.1234 'International Tables Vol C Tables 4.2.6.8 and 6.1.1.4'
Cl Cl 0.1484 0.1585 'International Tables Vol C Tables 4.2.6.8 and 6.1.1.4'

loop_
_geom_angle_atom_site_label_1
_geom_angle_atom_site_label_2
_geom_angle_atom_site_label_3
_geom_angle
_geom_angle_site_symmetry_1
_geom_angle_site_symmetry_3
O2A Ni1 O1A 88.86(13) . .
O2A Ni1 O6A 168.86(13) . .
O1A Ni1 O6A 80.90(10) . .
O2A Ni1 O6A 95.40(13) . 2_665
O1A Ni1 O6A 96.60(10) . 2_665
O6A Ni1 O6A 81.55(10) . 2_665
O2A Ni1 O5A 92.32(15) . .
O1A Ni1 O5A 85.65(13) . .
O6A Ni1 O5A 91.26(12) . .
O6A Ni1 O5A 172.00(12) 2_665 .
O2A Ni1 N3A 98.93(15) . 2_665
O1A Ni1 N3A 171.71(12) . 2_665
O6A Ni1 N3A 91.53(12) . 2_665
O6A Ni1 N3A 85.54(12) 2_665 2_665
O5A Ni1 N3A 91.18(14) . 2_665
O1A Ni2 N1A 91.59(13) . .
O1A Ni2 O6A 82.72(10) . .
N1A Ni2 O6A 172.67(12) . .
O1A Ni2 O3A 169.45(13) . .
N1A Ni2 O3A 82.30(14) . .
O6A Ni2 O3A 102.60(11) . .
O1A Ni2 N2A 98.70(13) . .
N1A Ni2 N2A 102.98(14) . .
O6A Ni2 N2A 82.52(12) . .
O3A Ni2 N2A 91.07(14) . .
O1A Ni2 N3A 89.25(12) . .
N1A Ni2 N3A 92.69(13) . .
O6A Ni2 N3A 82.67(11) . .
O3A Ni2 N3A 82.49(14) . .
N2A Ni2 N3A 162.14(14) . .
C1A O1A Ni2 129.4(2) . .
C1A O1A Ni1 131.5(2) . .
Ni2 O1A Ni1 98.86(11) . .
O1A C1A C6A 120.7(4) . .
O1A C1A C2A 121.4(4) . .
C6A C1A C2A 117.9(4) . .
C3A C2A C1A 119.4(4) . .
C3A C2A C9A 115.6(4) . .
C1A C2A C9A 125.0(4) . .
C4A C3A C2A 123.2(5) . .
C4A C3A H3A 118.4 . .
C2A C3A H3A 118.4 . .
C5A C4A C3A 117.2(4) . .
C5A C4A C7A 121.6(6) . .
C3A C4A C7A 121.2(6) . .
C4A C5A C6A 123.3(5) . .
C4A C5A H5A 118.3 . .
C6A C5A H5A 118.3 . .
C5A C6A C1A 119.1(4) . .
C5A C6A C8A 116.6(4) . .
C1A C6A C8A 124.3(4) . .
C4A C7A H7A1 109.5 . .
C4A C7A H7A2 109.5 . .
H7A1 C7A H7A2 109.5 . .
C4A C7A H7A3 109.5 . .
H7A1 C7A H7A3 109.5 . .
H7A2 C7A H7A3 109.5 . .
O2A C8A C6A 127.5(4) . .
O2A C8A H8A 116.2 . .
C6A C8A H8A 116.2 . .
C8A O2A Ni1 126.9(3) . .
N1A C9A C2A 127.7(4) . .
N1A C9A H9A 116.2 . .
C2A C9A H9A 116.2 . .
C9A N1A C10A 121.0(4) . .
C9A N1A Ni2 124.6(3) . .
C10A N1A Ni2 114.2(3) . .
N1A C10A C13A 115.1(5) . .
N1A C10A C12A 108.3(4) . .
C13A C10A C12A 110.0(4) . .
N1A C10A C11A 106.5(3) . .
C13A C10A C11A 107.9(5) . .
C12A C10A C11A 108.9(4) . .
O3A C11A C10A 111.2(4) . .
O3A C11A H11A 109.4 . .
C10A C11A H11A 109.4 . .
O3A C11A H11B 109.4 . .
C10A C11A H11B 109.4 . .
H11A C11A H11B 108.0 . .
C11A O3A Ni2 109.1(3) . .
C11A O3A H3A1 125.4 . .
Ni2 O3A H3A1 125.4 . .
O4A C12A C10A 112.0(4) . .
O4A C12A H12A 109.2 . .
C10A C12A H12A 109.2 . .
O4A C12A H12B 109.2 . .
C10A C12A H12B 109.2 . .
H12A C12A H12B 107.9 . .
C12A O4A H4A 96.9(3) . .
C10A C13A H13A 109.5 . .
C10A C13A H13B 109.5 . .
H13A C13A H13B 109.5 . .
C10A C13A H13C 109.5 . .
H13A C13A H13C 109.5 . .
H13B C13A H13C 109.5 . .
C15A C14A C17A 108.6(4) . .
C15A C14A C16A 114.0(4) . .
C17A C14A C16A 109.5(4) . .
C15A C14A N2A 109.0(4) . .
C17A C14A N2A 109.5(4) . .
C16A C14A N2A 106.3(3) . .
C14A N2A Ni2 109.4(2) . .
C14A N2A H2A1 109.8 . .
Ni2 N2A H2A1 109.8 . .
C14A N2A H2A2 109.8 . .
Ni2 N2A H2A2 109.8 . .
H2A1 N2A H2A2 108.2 . .
O5A C15A C14A 116.0(4) . .
O5A C15A H15A 108.3 . .
C14A C15A H15A 108.3 . .
O5A C15A H15B 108.3 . .
C14A C15A H15B 108.3 . .
H15A C15A H15B 107.4 . .
C15A O5A Ni1 123.1(3) . .
C15A O5A H5A1 118.5 . .
Ni1 O5A H5A1 118.5 . .
O6A C16A C14A 109.8(3) . .
O6A C16A H16A 109.7 . .
C14A C16A H16A 109.7 . .
O6A C16A H16B 109.7 . .
C14A C16A H16B 109.7 . .
H16A C16A H16B 108.2 . .
C16A O6A Ni2 110.8(2) . .
C16A O6A Ni1 118.3(2) . .
Ni2 O6A Ni1 97.32(10) . .
C16A O6A Ni1 126.8(2) . 2_665
Ni2 O6A Ni1 100.19(10) . 2_665
Ni1 O6A Ni1 98.45(10) . 2_665
C14A C17A H17A 109.5 . .
C14A C17A H17B 109.5 . .
H17A C17A H17B 109.5 . .
C14A C17A H17C 109.5 . .
H17A C17A H17C 109.5 . .
H17B C17A H17C 109.5 . .
C18A N3A Ni1 144.4(4) . 2_665
C18A N3A Ni2 122.2(3) . .
Ni1 N3A Ni2 90.91(13) 2_665 .
N3A C18A S1A 177.7(5) . .
O2B Ni3 O1B 89.24(14) . .
O2B Ni3 O5B 92.67(19) . .
O1B Ni3 O5B 88.48(16) . .
O2B Ni3 O6B 95.37(15) . 2_656
O1B Ni3 O6B 96.09(12) . 2_656
O5B Ni3 O6B 170.79(15) . 2_656
O2B Ni3 O6B 169.34(14) . .
O1B Ni3 O6B 80.74(11) . .
O5B Ni3 O6B 90.70(16) . .
O6B Ni3 O6B 82.19(13) 2_656 .
O2B Ni3 N3B 95.24(16) . 2_656
O1B Ni3 N3B 175.51(13) . 2_656
O5B Ni3 N3B 91.49(17) . 2_656
O6B Ni3 N3B 83.32(13) 2_656 2_656
O6B Ni3 N3B 94.78(13) . 2_656
N1B Ni4 O1B 91.54(12) . .
N1B Ni4 O6B 172.76(12) . .
O1B Ni4 O6B 82.05(11) . .
N1B Ni4 N2B 102.2(2) . .
O1B Ni4 N2B 96.95(18) . .
O6B Ni4 N2B 82.0(2) . .
N1B Ni4 O3B 79.96(13) . .
O1B Ni4 O3B 171.41(12) . .
O6B Ni4 O3B 106.36(12) . .
N2B Ni4 O3B 86.13(18) . .
N1B Ni4 N3B 94.36(14) . .
O1B Ni4 N3B 90.62(14) . .
O6B Ni4 N3B 82.41(13) . .
N2B Ni4 N3B 161.5(2) . .
O3B Ni4 N3B 88.83(15) . .
C1B O1B Ni4 129.3(3) . .
C1B O1B Ni3 130.8(3) . .
Ni4 O1B Ni3 99.60(11) . .
O1B C1B C2B 121.5(3) . .
O1B C1B C6B 120.7(4) . .
C2B C1B C6B 117.8(3) . .
C3B C2B C1B 119.9(4) . .
C3B C2B C9B 114.9(4) . .
C1B C2B C9B 125.1(3) . .
C4B C3B C2B 122.6(4) . .
C4B C3B H3B 118.7 . .
C2B C3B H3B 118.7 . .
C5B C4B C3B 117.2(4) . .
C5B C4B C7B 121.6(5) . .
C3B C4B C7B 121.1(5) . .
C4B C5B C6B 123.7(4) . .
C4B C5B H5B 118.1 . .
C6B C5B H5B 118.1 . .
C5B C6B C1B 118.8(4) . .
C5B C6B C8B 116.9(4) . .
C1B C6B C8B 124.3(4) . .
C4B C7B H7B1 109.5 . .
C4B C7B H7B2 109.5 . .
H7B1 C7B H7B2 109.5 . .
C4B C7B H7B3 109.5 . .
H7B1 C7B H7B3 109.5 . .
H7B2 C7B H7B3 109.5 . .
O2B C8B C6B 127.6(4) . .
O2B C8B H8B 116.2 . .
C6B C8B H8B 116.2 . .
C8B O2B Ni3 126.8(3) . .
N1B C9B C2B 127.3(4) . .
N1B C9B H9B 116.3 . .
C2B C9B H9B 116.3 . .
C9B N1B C10B 119.2(4) . .
C9B N1B Ni4 124.5(3) . .
C10B N1B Ni4 116.3(2) . .
N1B C10B C13B 115.0(4) . .
N1B C10B C11B 105.9(3) . .
C13B C10B C11B 108.0(4) . .
N1B C10B C12B 106.6(4) . .
C13B C10B C12B 111.6(4) . .
C11B C10B C12B 109.4(4) . .
O3B C11B C10B 110.1(4) . .
O3B C11B H11C 109.6 . .
C10B C11B H11C 109.6 . .
O3B C11B H11D 109.6 . .
C10B C11B H11D 109.6 . .
H11C C11B H11D 108.2 . .
C11B O3B Ni4 110.4(2) . .
C11B O3B H3B1 124.8 . .
Ni4 O3B H3B1 124.8 . .
O4B1 C12B C10B 112.6(5) . .
O4B1 C12B H12C 109.1 . .
C10B C12B H12C 109.1 . .
O4B1 C12B H12D 109.1 . .
C10B C12B H12D 109.1 . .
H12C C12B H12D 107.8 . .
C12B O4B1 H4B1 109.5 . .
C10B C13B H13D 109.5 . .
C10B C13B H13E 109.5 . .
H13D C13B H13E 109.5 . .
C10B C13B H13F 109.5 . .
H13D C13B H13F 109.5 . .
H13E C13B H13F 109.5 . .
C15B C14B C16B 116.0(5) . .
C15B C14B C17B 111.2(6) . .
C16B C14B C17B 107.8(5) . .
C15B C14B N2B 106.1(4) . .
C16B C14B N2B 106.2(4) . .
C17B C14B N2B 109.3(5) . .
C14B N2B Ni4 109.0(3) . .
C14B N2B H2B1 109.9 . .
Ni4 N2B H2B1 109.9 . .
C14B N2B H2B2 109.9 . .
Ni4 N2B H2B2 109.9 . .
H2B1 N2B H2B2 108.3 . .
O5B C15B C14B 117.2(6) . .
O5B C15B H15C 108.0 . .
C14B C15B H15C 108.0 . .
O5B C15B H15D 108.0 . .
C14B C15B H15D 108.0 . .
H15C C15B H15D 107.2 . .
C15B O5B Ni3 124.2(4) . .
C15B O5B H5B1 117.9 . .
Ni3 O5B H5B1 117.9 . .
O6B C16B C14B 109.4(3) . .
O6B C16B H16C 109.8 . .
C14B C16B H16C 109.8 . .
O6B C16B H16D 109.8 . .
C14B C16B H16D 109.8 . .
H16C C16B H16D 108.2 . .
C16B O6B Ni4 112.3(3) . .
C16B O6B Ni3 126.5(2) . 2_656
Ni4 O6B Ni3 100.92(12) . 2_656
C16B O6B Ni3 117.2(3) . .
Ni4 O6B Ni3 97.23(11) . .
Ni3 O6B Ni3 97.81(13) 2_656 .
C14B C17B H17D 109.5 . .
C14B C17B H17E 109.5 . .
H17D C17B H17E 109.5 . .
C14B C17B H17F 109.5 . .
H17D C17B H17F 109.5 . .
H17E C17B H17F 109.5 . .
C18B N3B Ni3 136.4(4) . 2_656
C18B N3B Ni4 130.1(4) . .
Ni3 N3B Ni4 93.19(15) 2_656 .
N3B C18B S1B 179.4(6) . .
H1W O1W H2W 110.1(6) . .
O1 C1 H1A 109.5 . .
O1 C1 H1B 109.5 . .
H1A C1 H1B 109.5 . .
O1 C1 H1C 109.5 . .
H1A C1 H1C 109.5 . .
H1B C1 H1C 109.5 . .
C1 O1 H1 109.5 . .

loop_
_geom_bond_atom_site_label_1
_geom_bond_atom_site_label_2
_geom_bond_distance
_geom_bond_site_symmetry_2
Ni1 O2A 2.012(4) .
Ni1 O1A 2.027(3) .
Ni1 O6A 2.056(2) .
Ni1 O6A 2.059(2) 2_665
Ni1 O5A 2.067(3) .
Ni1 N3A 2.114(3) 2_665
Ni2 O1A 1.995(3) .
Ni2 N1A 2.001(3) .
Ni2 O6A 2.014(2) .
Ni2 O3A 2.094(3) .
Ni2 N2A 2.105(3) .
Ni2 N3A 2.268(4) .
O1A C1A 1.307(4) .
C1A C6A 1.425(6) .
C1A C2A 1.430(6) .
C2A C3A 1.396(6) .
C2A C9A 1.444(7) .
C3A C4A 1.388(8) .
C3A H3A 0.9300 .
C4A C5A 1.371(8) .
C4A C7A 1.522(7) .
C5A C6A 1.411(6) .
C5A H5A 0.9300 .
C6A C8A 1.457(7) .
C7A H7A1 0.9600 .
C7A H7A2 0.9600 .
C7A H7A3 0.9600 .
C8A O2A 1.266(6) .
C8A H8A 0.9300 .
C9A N1A 1.276(6) .
C9A H9A 0.9300 .
N1A C10A 1.486(6) .
C10A C13A 1.519(7) .
C10A C12A 1.526(7) .
C10A C11A 1.543(7) .
C11A O3A 1.428(6) .
C11A H11A 0.9700 .
C11A H11B 0.9700 .
O3A H3A1 0.9300 .
C12A O4A 1.431(6) .
C12A H12A 0.9700 .
C12A H12B 0.9700 .
O4A H4A 0.912(4) .
C13A H13A 0.9600 .
C13A H13B 0.9600 .
C13A H13C 0.9600 .
C14A C15A 1.493(7) .
C14A C17A 1.523(6) .
C14A C16A 1.545(6) .
C14A N2A 1.577(6) .
N2A H2A1 0.8900 .
N2A H2A2 0.8900 .
C15A O5A 1.384(6) .
C15A H15A 0.9700 .
C15A H15B 0.9700 .
O5A H5A1 0.9300 .
C16A O6A 1.413(4) .
C16A H16A 0.9700 .
C16A H16B 0.9700 .
O6A Ni1 2.059(2) 2_665
C17A H17A 0.9600 .
C17A H17B 0.9600 .
C17A H17C 0.9600 .
N3A C18A 1.154(6) .
N3A Ni1 2.114(3) 2_665
C18A S1A 1.620(5) .
Ni3 O2B 1.997(4) .
Ni3 O1B 2.023(3) .
Ni3 O5B 2.042(4) .
Ni3 O6B 2.056(3) 2_656
Ni3 O6B 2.062(3) .
Ni3 N3B 2.140(4) 2_656
Ni4 N1B 1.998(3) .
Ni4 O1B 1.999(3) .
Ni4 O6B 2.032(3) .
Ni4 N2B 2.095(5) .
Ni4 O3B 2.120(3) .
Ni4 N3B 2.198(4) .
O1B C1B 1.314(4) .
C1B C2B 1.412(6) .
C1B C6B 1.430(5) .
C2B C3B 1.410(5) .
C2B C9B 1.462(6) .
C3B C4B 1.377(7) .
C3B H3B 0.9300 .
C4B C5B 1.372(7) .
C4B C7B 1.530(6) .
C5B C6B 1.404(5) .
C5B H5B 0.9300 .
C6B C8B 1.447(7) .
C7B H7B1 0.9600 .
C7B H7B2 0.9600 .
C7B H7B3 0.9600 .
C8B O2B 1.266(6) .
C8B H8B 0.9300 .
C9B N1B 1.280(5) .
C9B H9B 0.9300 .
N1B C10B 1.495(5) .
C10B C13B 1.517(7) .
C10B C11B 1.528(6) .
C10B C12B 1.533(7) .
C11B O3B 1.422(6) .
C11B H11C 0.9700 .
C11B H11D 0.9700 .
O3B H3B1 0.9300 .
C12B O4B1 1.409(8) .
C12B H12C 0.9700 .
C12B H12D 0.9700 .
O4B1 H4B1 0.8200 .
O4B2 H4B2 0.795(12) .
C13B H13D 0.9600 .
C13B H13E 0.9600 .
C13B H13F 0.9600 .
C14B C15B 1.430(9) .
C14B C16B 1.527(7) .
C14B C17B 1.563(8) .
C14B N2B 1.655(8) .
N2B H2B1 0.8900 .
N2B H2B2 0.8900 .
C15B O5B 1.339(8) .
C15B H15C 0.9700 .
C15B H15D 0.9700 .
O5B H5B1 0.9300 .
C16B O6B 1.405(5) .
C16B H16C 0.9700 .
C16B H16D 0.9700 .
O6B Ni3 2.056(3) 2_656
C17B H17D 0.9600 .
C17B H17E 0.9600 .
C17B H17F 0.9600 .
N3B C18B 1.164(6) .
N3B Ni3 2.140(4) 2_656
C18B S1B 1.604(5) .
O1W H1W 1.015(8) .
O1W H2W 1.055(9) .
C1 O1 1.453(19) .
C1 H1A 0.9600 .
C1 H1B 0.9600 .
C1 H1C 0.9600 .
O1 H1 0.8200 .
